data_7047943
loop_
_publ_author_name
'Xu, Li'
'Gao, Ji-Xing'
'Chen, Xiao-Gang'
'Hua, Xiu-Ni'
'Liao, Wei-Qiang'

_publ_section_title
;
 A temperature-triggered triplex bistable switch in a hybrid
 multifunctional material:
 [(CH<sub>2</sub>)<sub>4</sub>N(CH<sub>2</sub>)<sub>4</sub>]<sub>2</sub>[MnBr<sub>4</sub>].
;
_journal_issue 47
_journal_name_full 'Dalton transactions (Cambridge, England : 2003)'
_journal_page_first 16995
_journal_page_last 17003
_journal_paper_doi 10.1039/c8dt03456g
_journal_volume 47
_journal_year 2018
_chemical_formula_moiety '2(C8 H16 N), Br4 Mn'
_chemical_formula_sum 'C16 H32 Br4 Mn N2'
_chemical_formula_weight 626.98
_chemical_name_systematic '5-azonia-spiro[4,4]nonane tetrabromomanganese'
_space_group_crystal_system orthorhombic
_space_group_IT_number 19
_space_group_name_Hall 'P 2ac 2ab'
_space_group_name_H-M_alt 'P 21 21 21'
_symmetry_space_group_name_Hall 'P 2ac 2ab'
_symmetry_space_group_name_H-M 'P 21 21 21'
_atom_sites_solution_hydrogens geom
_audit_creation_method SHELXL-2014/7
_audit_update_record
;
2018-08-08 deposited with the CCDC.
2018-11-02 downloaded from the CCDC.
;
_cell_angle_alpha 90
_cell_angle_beta 90
_cell_angle_gamma 90
_cell_formula_units_Z 4
_cell_length_a 9.2541(4)
_cell_length_b 13.9651(6)
_cell_length_c 17.9090(9)
_cell_measurement_reflns_used 5324
_cell_measurement_temperature 293(2)
_cell_measurement_theta_max 31.408
_cell_measurement_theta_min 2.477
_cell_volume 2314.46(18)
_computing_cell_refinement 'CrystalClear (Rigaku Inc., 2008)'
_computing_data_collection 'CrystalClear (Rigaku Inc., 2008)'
_computing_data_reduction 'CrystalClear (Rigaku Inc., 2008)'
_computing_molecular_graphics 'DIAMOND (Brandenburg & Putz, 2005)'
_computing_publication_material 'SHELXL-2014/7 (Sheldrick, 2014)'
_computing_structure_refinement 'SHELXL-2014/7 (Sheldrick, 2014)'
_computing_structure_solution 'SHELXL-2014/7 (Sheldrick, 2014)'
_diffrn_ambient_temperature 293(2)
_diffrn_measured_fraction_theta_full 0.999
_diffrn_measured_fraction_theta_max 0.999
_diffrn_measurement_device_type 'Rigaku, SCXmini'
_diffrn_measurement_method '\w scans'
_diffrn_radiation_type MoK\a
_diffrn_radiation_wavelength 0.71073
_diffrn_reflns_av_R_equivalents 0.0448
_diffrn_reflns_av_unetI/netI 0.0535
_diffrn_reflns_Laue_measured_fraction_full 0.999
_diffrn_reflns_Laue_measured_fraction_max 0.999
_diffrn_reflns_limit_h_max 10
_diffrn_reflns_limit_h_min -11
_diffrn_reflns_limit_k_max 16
_diffrn_reflns_limit_k_min -15
_diffrn_reflns_limit_l_max 20
_diffrn_reflns_limit_l_min -21
_diffrn_reflns_number 11475
_diffrn_reflns_point_group_measured_fraction_full 0.977
_diffrn_reflns_point_group_measured_fraction_max 0.977
_diffrn_reflns_theta_full 24.995
_diffrn_reflns_theta_max 24.995
_diffrn_reflns_theta_min 2.477
_exptl_absorpt_coefficient_mu 7.477
_exptl_absorpt_correction_T_max 0.26
_exptl_absorpt_correction_T_min 0.21
_exptl_absorpt_correction_type multi-scan
_exptl_absorpt_process_details 'CrystalClear (Rigaku Inc., 2008)'
_exptl_crystal_colour green
_exptl_crystal_density_diffrn 1.799
_exptl_crystal_description block
_exptl_crystal_F_000 1228
_exptl_crystal_preparation Luminescent
_exptl_crystal_size_max 0.22
_exptl_crystal_size_mid 0.2
_exptl_crystal_size_min 0.18
_refine_diff_density_max 0.735
_refine_diff_density_min -0.491
_refine_diff_density_rms 0.097
_refine_ls_abs_structure_details
;
 Flack x determined using 938 quotients [(I+)-(I-)]/[(I+)+(I-)]
 (Parsons, Flack and Wagner, Acta Cryst. B69 (2013) 249-259).
;
_refine_ls_abs_structure_Flack 0.017(9)
_refine_ls_extinction_method none
_refine_ls_goodness_of_fit_ref 1.020
_refine_ls_hydrogen_treatment constr
_refine_ls_matrix_type full
_refine_ls_number_parameters 208
_refine_ls_number_reflns 3960
_refine_ls_number_restraints 61
_refine_ls_restrained_S_all 1.053
_refine_ls_R_factor_all 0.0815
_refine_ls_R_factor_gt 0.0509
_refine_ls_shift/su_max 0.001
_refine_ls_shift/su_mean 0.000
_refine_ls_structure_factor_coef Fsqd
_refine_ls_weighting_details 'w=1/[\s^2^(Fo^2^)+(0.0724P)^2^] where P=(Fo^2^+2Fc^2^)/3'
_refine_ls_weighting_scheme calc
_refine_ls_wR_factor_gt 0.1167
_refine_ls_wR_factor_ref 0.1243
_reflns_Friedel_coverage 0.713
_reflns_Friedel_fraction_full 0.947
_reflns_Friedel_fraction_max 0.947
_reflns_number_gt 2843
_reflns_number_total 4053
_reflns_threshold_expression 'I > 2\s(I)'
_cod_data_source_file c8dt03456g2.cif
_cod_data_source_block P212121
_cod_depositor_comments
;
The following automatic conversions were performed:

'_exptl_absorpt_correction_type' value 'Multi-scan' changed to
'multi-scan' according to
/home/data/users/saulius/crontab/automatic-downloads/rss-feeds/RSC/lib/dictionaries/cif_core.dic
dictionary named 'cif_core.dic' version 2.4.2 from 2011-04-26.

Automatic conversion script
Id: cif_fix_values 4973 2017-02-22 13:04:09Z antanas 

 Adding full bibliography for 7047943.cif.
;
_cod_database_code 7047943
_shelx_shelxl_version_number 2014/7
_shelx_space_group_comment
;
The symmetry employed for this shelxl refinement is uniquely defined
by the following loop, which should always be used as a source of
symmetry information in preference to the above space-group names.
They are only intended as comments.
;

loop_
_space_group_symop_operation_xyz
'x, y, z'
'-x+1/2, -y, z+1/2'
'-x, y+1/2, -z+1/2'
'x+1/2, -y+1/2, -z'

loop_
_atom_site_label
_atom_site_type_symbol
_atom_site_fract_x
_atom_site_fract_y
_atom_site_fract_z
_atom_site_U_iso_or_equiv
_atom_site_adp_type
_atom_site_occupancy
_atom_site_site_symmetry_order
_atom_site_calc_flag
_atom_site_refinement_flags_posn
_atom_site_refinement_flags_adp
Br1 Br 0.28768(9) 0.59993(5) 0.82956(5) 0.0873(2) Uani 1 1 d . .
Br2 Br 0.72685(8) 0.55576(5) 0.85653(5) 0.0808(2) Uani 1 1 d . .
Br3 Br 0.45522(7) 0.33174(4) 0.83636(4) 0.05935(17) Uani 1 1 d . .
Br4 Br 0.44996(11) 0.50143(6) 1.02797(4) 0.0935(3) Uani 1 1 d . .
C1 C 1.0723(9) 0.2396(6) 0.8943(5) 0.095(3) Uani 1 1 d . .
H1A H 1.1715 0.2612 0.8990 0.114 Uiso 1 1 calc R U
H1B H 1.0708 0.1702 0.8927 0.114 Uiso 1 1 calc R U
C2 C 0.9813(10) 0.2767(7) 0.9570(5) 0.099(3) Uani 1 1 d . .
H2A H 0.9896 0.2359 1.0006 0.118 Uiso 1 1 calc R U
H2B H 1.0096 0.3413 0.9705 0.118 Uiso 1 1 calc R U
C3 C 0.8314(10) 0.2751(7) 0.9270(5) 0.116(3) Uani 1 1 d . .
H3A H 0.7799 0.3327 0.9414 0.139 Uiso 1 1 calc R U
H3B H 0.7792 0.2200 0.9461 0.139 Uiso 1 1 calc R U
C4 C 0.8445(7) 0.2692(6) 0.8405(5) 0.089(3) Uani 1 1 d . .
H4A H 0.8107 0.2079 0.8220 0.107 Uiso 1 1 calc R U
H4B H 0.7899 0.3200 0.8166 0.107 Uiso 1 1 calc R U
C5 C 1.0568(9) 0.2359(5) 0.7571(5) 0.093(3) Uani 1 1 d . .
H5A H 1.0069 0.1763 0.7465 0.111 Uiso 1 1 calc R U
H5B H 1.1600 0.2242 0.7592 0.111 Uiso 1 1 calc R U
C6 C 1.0200(13) 0.3122(7) 0.7004(5) 0.125(4) Uani 1 1 d . .
H6A H 1.0882 0.3102 0.6593 0.150 Uiso 1 1 calc R U
H6B H 0.9238 0.3015 0.6806 0.150 Uiso 1 1 calc R U
C7 C 1.0268(12) 0.4048(6) 0.7372(5) 0.106(3) Uani 1 1 d . .
H7A H 1.1085 0.4414 0.7189 0.128 Uiso 1 1 calc R U
H7B H 0.9392 0.4410 0.7279 0.128 Uiso 1 1 calc R U
C8 C 1.0428(8) 0.3859(5) 0.8162(4) 0.080(2) Uani 1 1 d . .
H8A H 0.9791 0.4268 0.8451 0.096 Uiso 1 1 calc R U
H8B H 1.1416 0.3974 0.8320 0.096 Uiso 1 1 calc R U
C9 C 1.0790(10) 0.5234(6) 0.1427(5) 0.109(2) Uani 1 1 d . U
H9A H 1.0986 0.5483 0.1923 0.130 Uiso 1 1 calc R U
H9B H 1.1697 0.5074 0.1186 0.130 Uiso 1 1 calc R U
C10 C 0.9789(14) 0.4373(7) 0.1460(6) 0.152(5) Uani 1 1 d . U
H10A H 0.9985 0.3937 0.1050 0.183 Uiso 1 1 calc R U
H10B H 0.9905 0.4031 0.1927 0.183 Uiso 1 1 calc R U
C11 C 0.8371(15) 0.4763(9) 0.1400(8) 0.180(5) Uani 1 1 d . U
H11A H 0.7808 0.4612 0.1841 0.216 Uiso 1 1 calc R U
H11B H 0.7879 0.4506 0.0966 0.216 Uiso 1 1 calc R U
C12 C 0.8557(10) 0.5813(8) 0.1327(6) 0.131(3) Uani 1 1 d D U
H12A H 0.7793 0.6086 0.1023 0.157 Uiso 1 1 calc R U
H12B H 0.8545 0.6118 0.1813 0.157 Uiso 1 1 calc R U
C13 C 1.0052(13) 0.5701(6) 0.0157(5) 0.111(3) Uani 1 1 d . U
H13A H 0.9215 0.5345 -0.0014 0.133 Uiso 1 1 calc R U
H13B H 1.0919 0.5335 0.0051 0.133 Uiso 1 1 calc R U
C14 C 1.0117(15) 0.6691(7) -0.0206(5) 0.149(4) Uani 1 1 d D U
H14A H 1.0719 0.6676 -0.0649 0.179 Uiso 1 1 calc R U
H14B H 0.9157 0.6905 -0.0346 0.179 Uiso 1 1 calc R U
C15 C 1.0725(15) 0.7312(7) 0.0344(5) 0.165(5) Uani 1 1 d D U
H15A H 1.0159 0.7895 0.0377 0.198 Uiso 1 1 calc R U
H15B H 1.1704 0.7484 0.0204 0.198 Uiso 1 1 calc R U
C16 C 1.0733(12) 0.6838(6) 0.1052(5) 0.127(3) Uani 1 1 d D U
H16A H 1.0276 0.7238 0.1427 0.153 Uiso 1 1 calc R U
H16B H 1.1719 0.6712 0.1208 0.153 Uiso 1 1 calc R U
Mn1 Mn 0.47817(9) 0.49826(6) 0.88862(5) 0.0474(2) Uani 1 1 d . .
N1 N 1.0029(5) 0.2811(3) 0.8274(3) 0.0549(15) Uani 1 1 d . .
N2 N 0.9938(8) 0.5933(4) 0.0972(4) 0.0905(15) Uani 1 1 d D U

loop_
_atom_site_aniso_label
_atom_site_aniso_U_11
_atom_site_aniso_U_22
_atom_site_aniso_U_33
_atom_site_aniso_U_23
_atom_site_aniso_U_13
_atom_site_aniso_U_12
Br1 0.0810(4) 0.0784(4) 0.1026(6) 0.0048(4) -0.0277(5) 0.0295(3)
Br2 0.0532(3) 0.0745(4) 0.1147(6) -0.0171(4) 0.0118(4) -0.0093(3)
Br3 0.0537(3) 0.0502(3) 0.0741(4) -0.0070(3) -0.0046(4) -0.0019(3)
Br4 0.1369(7) 0.0929(5) 0.0508(4) 0.0014(4) 0.0111(5) 0.0279(5)
C1 0.084(5) 0.100(5) 0.101(6) 0.039(4) -0.010(5) -0.024(4)
C2 0.105(6) 0.128(6) 0.064(5) 0.028(4) -0.005(5) -0.022(5)
C3 0.104(6) 0.149(7) 0.094(6) 0.037(5) 0.038(5) 0.040(5)
C4 0.047(4) 0.127(6) 0.094(6) -0.016(5) 0.000(4) -0.014(4)
C5 0.070(5) 0.081(5) 0.127(6) -0.040(4) 0.021(5) -0.002(4)
C6 0.154(9) 0.145(8) 0.075(5) -0.007(5) 0.040(6) -0.014(7)
C7 0.119(7) 0.125(7) 0.075(6) -0.004(5) -0.006(6) 0.011(6)
C8 0.075(5) 0.069(4) 0.095(5) 0.002(4) 0.015(5) 0.011(4)
C9 0.134(5) 0.109(4) 0.083(4) 0.003(4) -0.005(4) 0.018(4)
C10 0.252(12) 0.084(6) 0.122(8) 0.014(6) -0.018(8) -0.010(7)
C11 0.175(9) 0.209(10) 0.156(9) 0.047(8) 0.016(8) -0.061(8)
C12 0.121(4) 0.156(6) 0.115(5) -0.017(5) 0.006(4) 0.006(4)
C13 0.157(6) 0.109(5) 0.065(3) -0.010(3) -0.012(4) -0.003(5)
C14 0.207(10) 0.127(7) 0.112(7) 0.040(6) 0.004(7) -0.042(7)
C15 0.222(10) 0.111(6) 0.162(9) 0.017(6) 0.004(8) -0.071(6)
C16 0.177(6) 0.108(4) 0.097(5) -0.012(4) -0.011(5) -0.038(4)
Mn1 0.0445(5) 0.0505(4) 0.0473(5) -0.0018(4) -0.0011(4) 0.0046(4)
N1 0.052(3) 0.062(3) 0.051(3) 0.002(2) -0.003(3) 0.002(2)
N2 0.128(3) 0.081(3) 0.062(3) -0.012(2) 0.000(3) -0.004(3)

loop_
_atom_type_symbol
_atom_type_description
_atom_type_scat_dispersion_real
_atom_type_scat_dispersion_imag
_atom_type_scat_source
C C 0.0033 0.0016 'International Tables Vol C Tables 4.2.6.8 and 6.1.1.4'
H H 0.0000 0.0000 'International Tables Vol C Tables 4.2.6.8 and 6.1.1.4'
N N 0.0061 0.0033 'International Tables Vol C Tables 4.2.6.8 and 6.1.1.4'
Mn Mn 0.3368 0.7283 'International Tables Vol C Tables 4.2.6.8 and 6.1.1.4'
Br Br -0.2901 2.4595 'International Tables Vol C Tables 4.2.6.8 and 6.1.1.4'

loop_
_geom_angle_atom_site_label_1
_geom_angle_atom_site_label_2
_geom_angle_atom_site_label_3
_geom_angle
N1 C1 C2 103.2(7)
C3 C2 C1 104.4(7)
C2 C3 C4 106.8(7)
N1 C4 C3 103.1(6)
N1 C5 C6 101.1(6)
C7 C6 C5 108.2(8)
C8 C7 C6 106.6(7)
C7 C8 N1 106.2(6)
N2 C9 C10 102.5(8)
C11 C10 C9 104.8(9)
C10 C11 C12 106.2(10)
N2 C12 C11 104.9(9)
N2 C13 C14 102.8(7)
C15 C14 C13 105.8(8)
C14 C15 C16 109.4(8)
C15 C16 N2 108.0(8)
Br1 Mn1 Br2 111.65(4)
Br1 Mn1 Br4 109.73(4)
Br2 Mn1 Br4 108.55(4)
Br1 Mn1 Br3 107.95(4)
Br2 Mn1 Br3 106.77(4)
Br4 Mn1 Br3 112.18(4)
C1 N1 C5 111.9(6)
C1 N1 C4 104.8(6)
C5 N1 C4 114.4(6)
C1 N1 C8 112.1(6)
C5 N1 C8 102.4(5)
C4 N1 C8 111.4(5)
C12 N2 C16 120.2(8)
C12 N2 C9 98.8(7)
C16 N2 C9 104.2(7)
C12 N2 C13 117.8(8)
C16 N2 C13 104.2(7)
C9 N2 C13 110.6(7)

loop_
_geom_bond_atom_site_label_1
_geom_bond_atom_site_label_2
_geom_bond_distance
Br1 Mn1 2.4985(11)
Br2 Mn1 2.5043(11)
Br3 Mn1 2.5158(10)
Br4 Mn1 2.5095(11)
C1 N1 1.478(10)
C1 C2 1.496(12)
C2 C3 1.488(13)
C3 C4 1.555(12)
C4 N1 1.494(8)
C5 N1 1.494(10)
C5 C6 1.511(13)
C6 C7 1.453(13)
C7 C8 1.447(12)
C8 N1 1.523(8)
C9 N2 1.496(11)
C9 C10 1.519(14)
C10 C11 1.425(19)
C11 C12 1.482(16)
C12 N2 1.437(11)
C13 N2 1.500(11)
C13 C14 1.529(13)
C14 C15 1.429(13)
C15 C16 1.430(12)
C16 N2 1.469(11)
